data_4000641
_journal_name_full 'Chemistry of Materials'
_journal_paper_doi 10.1021/cm0512528
_journal_year 2005
_chemical_formula_sum 'C25 H27 F18 Mg N2 O6'
_chemical_formula_weight 817.80
_space_group_IT_number 14
_symmetry_cell_setting monoclinic
_symmetry_space_group_name_Hall '-P 2yn'
_symmetry_space_group_name_H-M 'P 1 21/n 1'
_cell_angle_alpha 90.00
_cell_angle_beta 100.156(6)
_cell_angle_gamma 90.00
_cell_formula_units_Z 4
_cell_length_a 12.170(5)
_cell_length_b 15.244(6)
_cell_length_c 19.126(7)
_cell_measurement_temperature 153(2)
_cell_volume 3493(2)
_diffrn_ambient_temperature 153(2)
_exptl_crystal_density_diffrn 1.555
_cod_depositor_comments
;
The following automatic conversions were performed:
'_symmetry_cell_setting' value 'Monoclinic' changed to 'monoclinic'
according to '/home/saulius/struct/CIF-dictionaries/cif_core.dic'
dictionary named 'cif_core.dic' version 2.4.1 from 2010-06-29.

Automatic conversion script
Id: cif_fix_enum 1527 2010-12-29 10:47:43Z saulius 
;
_cod_original_sg_symbol_H-M 'P 21/n'
_cod_database_code 4000641

loop_
_symmetry_equiv_pos_as_xyz
'x, y, z'
'-x+1/2, y+1/2, -z+1/2'
'-x, -y, -z'
'x-1/2, -y-1/2, z-1/2'

loop_
_atom_site_label
_atom_site_type_symbol
_atom_site_fract_x
_atom_site_fract_y
_atom_site_fract_z
_atom_site_U_iso_or_equiv
_atom_site_adp_type
_atom_site_occupancy
_atom_site_symmetry_multiplicity
_atom_site_calc_flag
_atom_site_refinement_flags
_atom_site_disorder_assembly
_atom_site_disorder_group
Mg1 Mg 0.72636(8) 0.70691(6) 0.02724(5) 0.0385(2) Uani 1 1 d . . .
O1 O 0.67688(17) 0.58136(13) -0.00262(11) 0.0415(4) Uani 1 1 d . . .
O2 O 0.83883(18) 0.65152(13) 0.10711(11) 0.0464(5) Uani 1 1 d . . .
O3 O 0.84349(17) 0.70397(13) -0.03844(11) 0.0422(5) Uani 1 1 d . . .
O4 O 0.78635(17) 0.83169(13) 0.05464(10) 0.0410(4) Uani 1 1 d . . .
O5 O 0.61580(17) 0.76752(13) -0.05198(11) 0.0440(5) Uani 1 1 d . . .
O6 O 0.60749(18) 0.72513(14) 0.08978(12) 0.0478(5) Uani 1 1 d . . .
N1 N -0.0696(2) 0.9125(2) 0.27408(15) 0.0522(7) Uani 1 1 d . . .
N2 N 0.1330(2) 0.89784(19) 0.23747(13) 0.0469(6) Uani 1 1 d . . .
F1A F 0.5756(15) 0.4161(10) -0.0035(11) 0.051(2) Uani 0.150(7) 1 d P A 1
F2A F 0.7310(17) 0.3534(12) 0.0058(13) 0.051(2) Uani 0.150(7) 1 d P A 1
F3A F 0.677(2) 0.4253(11) -0.0838(9) 0.051(2) Uani 0.150(7) 1 d P A 1
F1B F 0.6106(17) 0.3915(13) 0.0233(12) 0.051(2) Uani 0.142(7) 1 d P A 2
F2B F 0.7567(15) 0.3632(10) -0.0205(12) 0.051(2) Uani 0.142(7) 1 d P A 2
F3B F 0.624(2) 0.4372(11) -0.0795(9) 0.051(2) Uani 0.142(7) 1 d P A 2
F1C F 0.6746(8) 0.3630(3) 0.0254(3) 0.105(3) Uani 0.708(12) 1 d P A 9
F2C F 0.7350(6) 0.4029(4) -0.0666(4) 0.109(3) Uani 0.708(12) 1 d P A 9
F3C F 0.5731(4) 0.4396(2) -0.0533(4) 0.088(2) Uani 0.708(12) 1 d P A 9
F4A F 0.9542(7) 0.4988(4) 0.2145(4) 0.0773(8) Uani 0.519(6) 1 d P B 3
F5A F 1.0567(4) 0.5077(4) 0.1340(3) 0.0773(8) Uani 0.519(6) 1 d P B 3
F6A F 1.0325(5) 0.6204(4) 0.1948(3) 0.0773(8) Uani 0.519(6) 1 d P B 3
F4B F 0.9679(7) 0.4793(5) 0.1994(4) 0.0773(8) Uani 0.481(6) 1 d P B 4
F5B F 1.0625(5) 0.5522(5) 0.1343(3) 0.0773(8) Uani 0.481(6) 1 d P B 4
F6B F 0.9899(6) 0.6208(4) 0.2130(4) 0.0773(8) Uani 0.481(6) 1 d P B 4
F7 F 0.9144(2) 0.7060(2) -0.16785(15) 0.1100(12) Uani 1 1 d . . .
F8 F 1.0498(2) 0.6907(2) -0.08218(17) 0.1019(10) Uani 1 1 d . . .
F9 F 1.0227(2) 0.81240(16) -0.13390(14) 0.0796(7) Uani 1 1 d . . .
F10 F 0.9183(2) 0.98716(14) 0.09974(12) 0.0723(6) Uani 1 1 d . . .
F11 F 0.8730(2) 1.03083(12) -0.00679(12) 0.0636(6) Uani 1 1 d . . .
F12 F 0.7462(2) 1.00431(15) 0.05466(19) 0.0937(10) Uani 1 1 d . . .
F13A F 0.5864(7) 0.9022(7) -0.1406(5) 0.0588(12) Uani 0.383(9) 1 d P C 5
F14A F 0.4758(7) 0.9643(7) -0.0770(6) 0.0588(12) Uani 0.383(9) 1 d P C 5
F15A F 0.4157(8) 0.8546(4) -0.1426(5) 0.0588(12) Uani 0.383(9) 1 d P C 5
F13B F 0.5990(8) 0.9288(8) -0.1219(6) 0.0588(12) Uani 0.309(8) 1 d P C 6
F14B F 0.4453(10) 0.9515(7) -0.0940(7) 0.0588(12) Uani 0.309(8) 1 d P C 6
F15B F 0.4515(10) 0.8463(6) -0.1627(6) 0.0588(12) Uani 0.309(8) 1 d P C 6
F13C F 0.5390(18) 0.8583(9) -0.1598(6) 0.113(8) Uani 0.308(11) 1 d P C 10
F14C F 0.541(4) 0.9608(9) -0.0880(10) 0.30(2) Uani 0.308(11) 1 d P C 10
F15C F 0.3988(17) 0.888(3) -0.1183(8) 0.29(2) Uani 0.308(11) 1 d P C 10
F16A F 0.3824(5) 0.8539(4) 0.1279(3) 0.0909(9) Uani 0.556(6) 1 d P D 7
F17A F 0.4298(6) 0.7251(4) 0.1637(4) 0.0909(9) Uani 0.556(6) 1 d P D 7
F18A F 0.5397(6) 0.8365(5) 0.1942(4) 0.0909(9) Uani 0.556(6) 1 d P D 7
F16B F 0.3616(6) 0.8061(6) 0.1185(4) 0.0909(9) Uani 0.444(6) 1 d P D 8
F17B F 0.4832(7) 0.7210(6) 0.1852(4) 0.0909(9) Uani 0.444(6) 1 d P D 8
F18B F 0.5058(7) 0.8615(6) 0.1810(5) 0.0909(9) Uani 0.444(6) 1 d P D 8
C1 C 0.7275(2) 0.51239(18) 0.01803(15) 0.0391(6) Uani 1 1 d . A .
C2 C 0.8222(3) 0.5029(2) 0.06984(18) 0.0492(7) Uani 1 1 d . . .
H2 H 0.8549 0.4465 0.0783 0.059 Uiso 1 1 calc R . .
C3 C 0.8704(3) 0.5737(2) 0.10973(16) 0.0453(7) Uani 1 1 d . B .
C4 C 0.6779(3) 0.4279(2) -0.01798(18) 0.0502(7) Uani 1 1 d . . .
C5 C 0.9744(3) 0.5536(2) 0.1650(2) 0.0601(9) Uani 1 1 d . . .
C6 C 0.8934(2) 0.76784(19) -0.05874(15) 0.0381(6) Uani 1 1 d . . .
C7 C 0.8896(2) 0.85596(18) -0.03808(15) 0.0392(6) Uani 1 1 d . . .
H7 H 0.9238 0.8997 -0.0623 0.047 Uiso 1 1 calc R . .
C8 C 0.8361(2) 0.87979(17) 0.01760(14) 0.0365(6) Uani 1 1 d . . .
C9 C 0.9697(3) 0.7443(2) -0.11159(18) 0.0510(7) Uani 1 1 d . . .
C10 C 0.8416(3) 0.9767(2) 0.04040(18) 0.0488(7) Uani 1 1 d . . .
C11 C 0.5451(2) 0.8233(2) -0.04101(17) 0.0457(7) Uani 1 1 d . C .
C12 C 0.4986(3) 0.8338(2) 0.0197(2) 0.0530(8) Uani 1 1 d . . .
H12 H 0.4431 0.8774 0.0205 0.064 Uiso 1 1 calc R . .
C13 C 0.5317(3) 0.7816(2) 0.07932(19) 0.0490(7) Uani 1 1 d . D .
C14 C 0.5077(3) 0.8867(3) -0.1031(2) 0.0619(9) Uani 1 1 d . . .
C15 C 0.4712(3) 0.7952(3) 0.1420(2) 0.0646(10) Uani 1 1 d . . .
C16 C 0.0178(3) 0.8646(3) 0.3260(2) 0.0641(10) Uani 1 1 d . . .
H16A H 0.0103 0.8005 0.3183 0.077 Uiso 1 1 calc R . .
H16B H 0.0086 0.8776 0.3753 0.077 Uiso 1 1 calc R . .
C17 C 0.1324(3) 0.8954(3) 0.31383(17) 0.0570(9) Uani 1 1 d . . .
H17A H 0.1485 0.9545 0.3345 0.068 Uiso 1 1 calc R . .
H17B H 0.1908 0.8547 0.3373 0.068 Uiso 1 1 calc R . .
C18 C -0.1007(3) 0.9976(3) 0.30475(19) 0.0625(9) Uani 1 1 d . . .
H18A H -0.0314 1.0304 0.3234 0.075 Uiso 1 1 calc R . .
H18B H -0.1385 0.9848 0.3453 0.075 Uiso 1 1 calc R . .
C19 C -0.1757(4) 1.0555(3) 0.2529(2) 0.0766(12) Uani 1 1 d . . .
H19A H -0.1426 1.0639 0.2103 0.115 Uiso 1 1 calc R . .
H19B H -0.1842 1.1125 0.2750 0.115 Uiso 1 1 calc R . .
H19C H -0.2491 1.0277 0.2398 0.115 Uiso 1 1 calc R . .
C20 C -0.1674(3) 0.8520(3) 0.2418(2) 0.0719(11) Uani 1 1 d . . .
H20A H -0.2163 0.8838 0.2032 0.086 Uiso 1 1 calc R . .
H20B H -0.1372 0.8000 0.2207 0.086 Uiso 1 1 calc R . .
C21 C 0.1529(3) 0.8095(2) 0.20994(18) 0.0523(8) Uani 1 1 d . . .
H21A H 0.1188 0.7650 0.2372 0.063 Uiso 1 1 calc R . .
H21B H 0.2343 0.7983 0.2177 0.063 Uiso 1 1 calc R . .
C22 C 0.1056(3) 0.7988(3) 0.13177(19) 0.0600(9) Uani 1 1 d . . .
H22A H 0.0243 0.8057 0.1241 0.090 Uiso 1 1 calc R . .
H22B H 0.1242 0.7403 0.1161 0.090 Uiso 1 1 calc R . .
H22C H 0.1377 0.8434 0.1045 0.090 Uiso 1 1 calc R . .
C23 C 0.2146(3) 0.9619(2) 0.21871(19) 0.0556(8) Uani 1 1 d . . .
H23A H 0.2206 0.9539 0.1682 0.067 Uiso 1 1 calc R . .
H23B H 0.2888 0.9495 0.2476 0.067 Uiso 1 1 calc R . .
C24 C 0.1843(3) 1.0563(3) 0.2303(2) 0.0656(9) Uani 1 1 d . . .
H24A H 0.1064 1.0667 0.2081 0.098 Uiso 1 1 calc R . .
H24B H 0.2332 1.0952 0.2088 0.098 Uiso 1 1 calc R . .
H24C H 0.1936 1.0682 0.2813 0.098 Uiso 1 1 calc R . .
C25 C -0.2358(4) 0.8222(3) 0.2953(3) 0.0874(14) Uani 1 1 d . . .
H25A H -0.1867 0.7962 0.3362 0.131 Uiso 1 1 calc R . .
H25B H -0.2902 0.7783 0.2737 0.131 Uiso 1 1 calc R . .
H25C H -0.2753 0.8725 0.3111 0.131 Uiso 1 1 calc R . .

loop_
_atom_site_aniso_label
_atom_site_aniso_U_11
_atom_site_aniso_U_22
_atom_site_aniso_U_33
_atom_site_aniso_U_23
_atom_site_aniso_U_13
_atom_site_aniso_U_12
Mg1 0.0410(5) 0.0333(5) 0.0425(5) -0.0027(4) 0.0114(4) -0.0006(4)
O1 0.0434(10) 0.0357(10) 0.0453(11) -0.0024(8) 0.0075(8) -0.0017(8)
O2 0.0551(12) 0.0382(11) 0.0442(11) -0.0007(8) 0.0046(9) -0.0044(9)
O3 0.0442(11) 0.0348(10) 0.0500(11) -0.0056(8) 0.0152(9) 0.0010(8)
O4 0.0471(11) 0.0363(10) 0.0416(10) -0.0042(8) 0.0134(9) -0.0028(8)
O5 0.0472(11) 0.0402(10) 0.0450(11) -0.0067(8) 0.0092(9) 0.0067(9)
O6 0.0491(12) 0.0460(12) 0.0526(12) -0.0054(9) 0.0206(10) -0.0074(9)
N1 0.0441(14) 0.0640(17) 0.0503(15) 0.0166(13) 0.0130(11) 0.0110(12)
N2 0.0404(13) 0.0611(16) 0.0395(13) 0.0039(11) 0.0076(10) 0.0051(11)
F1A 0.063(5) 0.037(3) 0.050(4) 0.002(3) 0.004(3) -0.006(3)
F2A 0.063(5) 0.037(3) 0.050(4) 0.002(3) 0.004(3) -0.006(3)
F3A 0.063(5) 0.037(3) 0.050(4) 0.002(3) 0.004(3) -0.006(3)
F1B 0.063(5) 0.037(3) 0.050(4) 0.002(3) 0.004(3) -0.006(3)
F2B 0.063(5) 0.037(3) 0.050(4) 0.002(3) 0.004(3) -0.006(3)
F3B 0.063(5) 0.037(3) 0.050(4) 0.002(3) 0.004(3) -0.006(3)
F1C 0.179(8) 0.047(2) 0.073(3) 0.014(2) -0.018(4) -0.050(4)
F2C 0.119(4) 0.104(4) 0.118(5) -0.073(4) 0.054(4) -0.029(4)
F3C 0.070(3) 0.056(2) 0.123(5) -0.017(2) -0.025(3) -0.0127(18)
F4A 0.0750(14) 0.0661(14) 0.0802(15) 0.0178(12) -0.0157(11) -0.0053(14)
F5A 0.0750(14) 0.0661(14) 0.0802(15) 0.0178(12) -0.0157(11) -0.0053(14)
F6A 0.0750(14) 0.0661(14) 0.0802(15) 0.0178(12) -0.0157(11) -0.0053(14)
F4B 0.0750(14) 0.0661(14) 0.0802(15) 0.0178(12) -0.0157(11) -0.0053(14)
F5B 0.0750(14) 0.0661(14) 0.0802(15) 0.0178(12) -0.0157(11) -0.0053(14)
F6B 0.0750(14) 0.0661(14) 0.0802(15) 0.0178(12) -0.0157(11) -0.0053(14)
F7 0.0927(19) 0.174(3) 0.0748(16) -0.0671(19) 0.0464(15) -0.048(2)
F8 0.0964(19) 0.102(2) 0.122(2) 0.0287(17) 0.0604(18) 0.0601(17)
F9 0.0847(16) 0.0704(14) 0.1004(18) -0.0020(13) 0.0628(15) -0.0026(12)
F10 0.1066(18) 0.0522(12) 0.0551(12) -0.0144(9) 0.0058(12) -0.0206(11)
F11 0.0891(15) 0.0361(9) 0.0672(13) 0.0044(8) 0.0183(11) -0.0064(9)
F12 0.0746(15) 0.0452(12) 0.175(3) -0.0209(15) 0.0596(18) 0.0044(11)
F13A 0.058(2) 0.0528(19) 0.062(3) 0.0003(16) 0.0026(13) 0.0121(14)
F14A 0.058(2) 0.0528(19) 0.062(3) 0.0003(16) 0.0026(13) 0.0121(14)
F15A 0.058(2) 0.0528(19) 0.062(3) 0.0003(16) 0.0026(13) 0.0121(14)
F13B 0.058(2) 0.0528(19) 0.062(3) 0.0003(16) 0.0026(13) 0.0121(14)
F14B 0.058(2) 0.0528(19) 0.062(3) 0.0003(16) 0.0026(13) 0.0121(14)
F15B 0.058(2) 0.0528(19) 0.062(3) 0.0003(16) 0.0026(13) 0.0121(14)
F13C 0.20(2) 0.083(8) 0.066(6) 0.030(6) 0.065(9) 0.071(11)
F14C 0.71(6) 0.036(7) 0.108(13) 0.016(7) -0.06(3) -0.063(18)
F15C 0.151(16) 0.66(6) 0.071(9) 0.060(19) 0.017(9) 0.25(3)
F16A 0.093(2) 0.095(2) 0.0996(19) -0.0274(15) 0.0590(17) -0.0050(17)
F17A 0.093(2) 0.095(2) 0.0996(19) -0.0274(15) 0.0590(17) -0.0050(17)
F18A 0.093(2) 0.095(2) 0.0996(19) -0.0274(15) 0.0590(17) -0.0050(17)
F16B 0.093(2) 0.095(2) 0.0996(19) -0.0274(15) 0.0590(17) -0.0050(17)
F17B 0.093(2) 0.095(2) 0.0996(19) -0.0274(15) 0.0590(17) -0.0050(17)
F18B 0.093(2) 0.095(2) 0.0996(19) -0.0274(15) 0.0590(17) -0.0050(17)
C1 0.0466(15) 0.0330(13) 0.0395(14) 0.0002(10) 0.0128(12) -0.0036(11)
C2 0.0581(18) 0.0332(14) 0.0539(18) 0.0048(12) 0.0028(14) -0.0009(13)
C3 0.0517(17) 0.0425(16) 0.0416(15) 0.0057(12) 0.0075(13) -0.0057(13)
C4 0.062(2) 0.0388(15) 0.0482(17) -0.0034(13) 0.0057(15) -0.0046(14)
C5 0.069(2) 0.0469(18) 0.059(2) 0.0082(15) -0.0043(17) -0.0086(16)
C6 0.0329(13) 0.0423(14) 0.0394(14) -0.0017(11) 0.0069(10) 0.0027(11)
C7 0.0414(14) 0.0376(14) 0.0399(14) -0.0006(11) 0.0109(11) -0.0024(11)
C8 0.0353(13) 0.0349(13) 0.0386(14) -0.0022(10) 0.0045(11) -0.0003(10)
C9 0.0473(16) 0.0516(18) 0.0584(19) -0.0040(14) 0.0212(14) 0.0039(14)
C10 0.0530(17) 0.0372(15) 0.0592(19) -0.0043(13) 0.0180(15) -0.0020(13)
C11 0.0403(14) 0.0395(15) 0.0562(18) -0.0083(13) 0.0059(13) 0.0022(12)
C12 0.0428(16) 0.0471(17) 0.072(2) -0.0130(15) 0.0181(15) 0.0041(13)
C13 0.0447(16) 0.0439(16) 0.063(2) -0.0174(14) 0.0229(14) -0.0118(13)
C14 0.056(2) 0.057(2) 0.071(2) 0.0016(17) 0.0037(17) 0.0145(17)
C15 0.060(2) 0.060(2) 0.081(3) -0.0237(19) 0.036(2) -0.0117(17)
C16 0.056(2) 0.086(3) 0.0535(19) 0.0285(18) 0.0192(16) 0.0232(18)
C17 0.0459(17) 0.084(3) 0.0404(16) 0.0083(16) 0.0068(13) 0.0131(17)
C18 0.063(2) 0.081(3) 0.0480(18) 0.0097(17) 0.0214(16) 0.0171(19)
C19 0.088(3) 0.084(3) 0.061(2) 0.012(2) 0.023(2) 0.037(2)
C20 0.052(2) 0.088(3) 0.076(3) 0.014(2) 0.0128(18) 0.0024(19)
C21 0.0458(16) 0.0592(19) 0.0527(18) 0.0077(15) 0.0109(14) 0.0073(14)
C22 0.062(2) 0.063(2) 0.056(2) -0.0033(16) 0.0122(16) 0.0020(17)
C23 0.0435(16) 0.071(2) 0.0534(19) -0.0041(16) 0.0131(14) -0.0004(15)
C24 0.068(2) 0.070(2) 0.061(2) 0.0032(18) 0.0154(18) -0.0015(19)
C25 0.075(3) 0.087(3) 0.108(4) 0.010(3) 0.039(3) 0.000(2)

loop_
_geom_bond_atom_site_label_1
_geom_bond_atom_site_label_2
_geom_bond_distance
_geom_bond_site_symmetry_2
_geom_bond_publ_flag
Mg1 O2 2.045(2) . ?
Mg1 O6 2.052(2) . ?
Mg1 O1 2.057(2) . ?
Mg1 O5 2.059(2) . ?
Mg1 O3 2.060(2) . ?
Mg1 O4 2.071(2) . ?
O1 C1 1.247(3) . ?
O2 C3 1.245(4) . ?
O3 C6 1.246(3) . ?
O4 C8 1.248(3) . ?
O5 C11 1.253(4) . ?
O6 C13 1.252(4) . ?
N1 C18 1.499(5) . ?
N1 C16 1.510(4) . ?
N1 C20 1.546(5) . ?
N2 C17 1.462(4) . ?
N2 C21 1.482(4) . ?
N2 C23 1.482(4) . ?
F1A C4 1.334(15) . ?
F2A C4 1.345(19) . ?
F3A C4 1.258(19) . ?
F1B C4 1.352(19) . ?
F2B C4 1.382(18) . ?
F3B C4 1.249(18) . ?
F1C C4 1.296(5) . ?
F2C C4 1.311(5) . ?
F3C C4 1.346(5) . ?
F4A C5 1.318(9) . ?
F5A C5 1.435(8) . ?
F6A C5 1.311(7) . ?
F4B C5 1.320(9) . ?
F5B C5 1.310(8) . ?
F6B C5 1.366(8) . ?
F7 C9 1.303(4) . ?
F8 C9 1.320(4) . ?
F9 C9 1.331(4) . ?
F10 C10 1.346(4) . ?
F11 C10 1.328(4) . ?
F12 C10 1.309(4) . ?
F13A C14 1.316(10) . ?
F14A C14 1.367(12) . ?
F15A C14 1.330(8) . ?
F13B C14 1.385(11) . ?
F14B C14 1.276(12) . ?
F15B C14 1.368(10) . ?
F13C C14 1.287(10) . ?
F14C C14 1.217(17) . ?
F15C C14 1.31(2) . ?
F16A C15 1.392(7) . ?
F17A C15 1.281(8) . ?
F18A C15 1.340(8) . ?
F16B C15 1.341(9) . ?
F17B C15 1.393(10) . ?
F18B C15 1.283(10) . ?
C1 C2 1.389(4) . ?
C1 C4 1.533(4) . ?
C2 C3 1.391(4) . ?
C2 H2 0.9500 . ?
C3 C5 1.530(5) . ?
C6 C7 1.403(4) . ?
C6 C9 1.531(4) . ?
C7 C8 1.391(4) . ?
C7 H7 0.9500 . ?
C8 C10 1.538(4) . ?
C11 C12 1.388(5) . ?
C11 C14 1.536(5) . ?
C12 C13 1.391(5) . ?
C12 H12 0.9500 . ?
C13 C15 1.527(5) . ?
C16 C17 1.527(5) . ?
C16 H16A 0.9900 . ?
C16 H16B 0.9900 . ?
C17 H17A 0.9900 . ?
C17 H17B 0.9900 . ?
C18 C19 1.509(5) . ?
C18 H18A 0.9900 . ?
C18 H18B 0.9900 . ?
C19 H19A 0.9800 . ?
C19 H19B 0.9800 . ?
C19 H19C 0.9800 . ?
C20 C25 1.499(6) . ?
C20 H20A 0.9900 . ?
C20 H20B 0.9900 . ?
C21 C22 1.513(5) . ?
C21 H21A 0.9900 . ?
C21 H21B 0.9900 . ?
C22 H22A 0.9800 . ?
C22 H22B 0.9800 . ?
C22 H22C 0.9800 . ?
C23 C24 1.511(6) . ?
C23 H23A 0.9900 . ?
C23 H23B 0.9900 . ?
C24 H24A 0.9800 . ?
C24 H24B 0.9800 . ?
C24 H24C 0.9800 . ?
C25 H25A 0.9800 . ?
C25 H25B 0.9800 . ?
C25 H25C 0.9800 . ?
